data_4135139
loop_
_publ_author_name
'Andres, R\'emi'
'Wang, Qian'
'Zhu, Jieping'

_publ_section_title
;
 Asymmetric Total Synthesis of (-)-Arborisidine and
 (-)-19-epi-Arborisidine Enabled by a Catalytic Enantioselective
 Pictet-Spengler Reaction.
;
_journal_name_full 'Journal of the American Chemical Society'
_journal_paper_doi 10.1021/jacs.0c05804
_journal_year 2020
_chemical_absolute_configuration rmad
_chemical_formula_moiety 'C15 H18 N2 O2'
_chemical_formula_sum 'C15 H18 N2 O2'
_chemical_formula_weight 258.31
_space_group_crystal_system monoclinic
_space_group_IT_number 4
_space_group_name_Hall 'P 2yb'
_space_group_name_H-M_alt 'P 1 21 1'
_atom_sites_solution_hydrogens mixed
_atom_sites_solution_primary dual
_atom_sites_solution_secondary difmap
_audit_creation_date 2019-04-16
_audit_creation_method
;
Olex2 1.2
(compiled 2018.05.29 svn.r3508 for OlexSys, GUI svn.r5506)
;
_cell_angle_alpha 90
_cell_angle_beta 93.445(3)
_cell_angle_gamma 90
_cell_formula_units_Z 2
_cell_length_a 7.4744(3)
_cell_length_b 9.0004(3)
_cell_length_c 9.4211(3)
_cell_measurement_reflns_used 4601
_cell_measurement_temperature 140.00(10)
_cell_measurement_theta_max 73.2810
_cell_measurement_theta_min 4.6680
_cell_volume 632.64(4)
_computing_cell_refinement 'CrysAlisPro 1.171.40.20a (Rigaku OD, 2018)'
_computing_data_collection 'CrysAlisPro 1.171.40.20a (Rigaku OD, 2018)'
_computing_data_reduction 'CrysAlisPro 1.171.40.20a (Rigaku OD, 2018)'
_computing_molecular_graphics 'Olex2 (Dolomanov et al., 2009)'
_computing_publication_material 'Olex2 (Dolomanov et al., 2009)'
_computing_structure_refinement 'ShelXL (Sheldrick, 2015)'
_computing_structure_solution 'ShelXT (Sheldrick, 2015)'
_diffrn_ambient_environment N~2~
_diffrn_ambient_temperature 140.00(10)
_diffrn_detector 'CCD plate'
_diffrn_detector_area_resol_mean 10.2665
_diffrn_detector_type Atlas
_diffrn_measured_fraction_theta_full 1.000
_diffrn_measured_fraction_theta_max 0.987
_diffrn_measurement_details
;
List of Runs (angles in degrees, time in seconds):

  # Type    Start    End  Width  t~exp~   \w     \q     \k     \f   Frames
--------------------------------------------------------------------------
  1  \w      6.00  32.00   1.00    3.00    --   42.00  87.00 151.76   26
  2  \w    -54.00 -19.00   1.00    3.00    --  -43.01 -37.00-150.00   35
  3  \w    -56.00 -16.00   1.00    3.00    --  -43.01 -57.00 120.00   40
  4  \w    -54.00 -17.00   1.00    3.00    --  -43.01 -57.00  30.00   37
  5  \w   -107.00 -77.00   1.00    3.00    --  -43.01 -37.00-150.00   30
  6  \w    -98.00 -73.00   1.00    3.00    --  -43.01 -57.00 120.00   25
  7  \w   -113.00 -79.00   1.00    3.00    --  -43.01 -99.00   0.00   34
  8  \w   -114.00 -75.00   1.00    3.00    --  -43.01 -57.00  30.00   39
  9  \w     23.00  68.00   1.00    3.00    --   43.01-125.00-150.00   45
 10  \w     11.00  82.00   1.00    3.00    --   43.01 -99.00  30.00   71
 11  \w     70.00  96.00   1.00    3.00    --   43.01-125.00-150.00   26
 12  \w     13.00  39.00   1.00    3.00    --   46.00  80.00 -34.16   26
 13  \w     15.00  40.00   1.00    3.00    --   46.00  82.00-126.93   25
 14  \w     17.00  42.00   1.00    3.00    --   50.00  80.00  24.14   25
 15  \w     16.00  41.00   1.00    3.00    --   50.00  82.00  71.83   25
 16  \w     27.00  64.00   1.00    3.00    --   58.00  76.00 -14.15   37
 17  \w     98.00 132.00   1.00    3.00    --   58.00  77.00 144.94   34
 18  \w     25.00  59.00   1.00    3.00    --   58.00  77.00 144.94   34
 19  \w     32.00  58.00   1.00    3.00    --   62.00  64.00  74.15   26
 20  \w     30.00  58.00   1.00    3.00    --   62.00  75.00-139.60   28
 21  \w     33.00  59.00   1.00    3.00    --   66.00  77.00  76.65   26
 22  \w     90.00 138.00   1.00    3.00    --   66.00  77.00  76.65   48
 23  \w     40.00  66.00   1.00    3.00    --   70.00  73.00  79.61   26
 24  \w     39.00  66.00   1.00    3.00    --   70.00  77.00-112.45   27
 25  \w     42.00  74.00   1.00    3.00    --   70.00  75.00 -85.04   32
 26  \w     46.00  72.00   1.00   12.00    --   78.00  76.00 132.29   26
 27  \w    122.00 154.00   1.00   12.00    --   78.00  77.00 -14.93   32
 28  \w     45.00  77.00   1.00   12.00    --   78.00  77.00 -14.93   32
 29  \w     48.00  74.00   1.00   12.00    --   78.00  66.00-144.37   26
 30  \w     54.00  81.00   1.00   12.00    --   86.00  75.00 146.09   27
 31  \w     58.00  84.00   1.00   12.00    --   86.00  74.00 -46.56   26
 32  \w    120.00 158.00   1.00   12.00    --   86.00  70.00  86.25   38
 33  \w     58.00  84.00   1.00   12.00    --   86.00  70.00  86.25   26
 34  \w     60.00  86.00   1.00   12.00    --   90.00  64.00 113.94   26
 35  \w    103.00 143.00   1.00   12.00    --   94.00  68.00-109.49   40
 36  \w     68.00  96.00   1.00   12.00    --   94.00  68.00-109.49   28
 37  \w    104.00 132.00   1.00   12.00    --  105.68 -45.00 -30.00   28
 38  \w     46.00  85.00   1.00   12.00    --  105.68 -45.00 -30.00   39
 39  \w     80.00 128.00   1.00   12.00    --  105.68  61.00  60.00   48
 40  \w     76.00 158.00   1.00   12.00    --  105.68  77.00 -60.00   82
 41  \w     76.00 151.00   1.00   12.00    --  105.68  77.00 -90.00   75
 42  \w     74.00 135.00   1.00   12.00    --  105.68  76.00-171.00   61
 43  \w     78.00 168.00   1.00   12.00    --  105.68  77.00 150.00   90
 44  \w    103.00 129.00   1.00   12.00    --  105.68  77.00   0.00   26
 45  \w    124.00 175.00   1.00   12.00    --  105.68 125.00 -90.00   51
 46  \w     74.00 100.00   1.00   12.00    --  105.68  77.00   0.00   26
 47  \w     24.00 102.00   1.00   12.00    --  105.68 -94.00 -30.00   78
 48  \w     73.00 178.00   1.00   12.00    --  105.68  77.00 -30.00  105
 49  \w     49.00 108.00   1.00   12.00    --  105.68 -94.00  60.00   59
 50  \w    130.00 156.00   1.00   12.00    --  105.68 125.00-120.00   26
 51  \w     51.00 117.00   1.00   12.00    --  105.68-125.00 -90.00   66
 52  \w     77.00 104.00   1.00   12.00    --  105.68  61.00 -90.00   27
 53  \w    115.00 161.00   1.00   12.00    --  105.68  77.00-150.00   46
 54  \w     74.00 139.00   1.00   12.00    --  105.68  77.00  90.00   65
 55  \w     76.00 102.00   1.00   12.00    --  105.68  77.00-150.00   26
 56  \w    122.00 153.00   1.00   12.00    --  105.68  61.00  30.00   31
 57  \w     88.00 114.00   1.00   12.00    --  105.68  61.00  30.00   26
 58  \w     79.00 160.00   1.00   12.00    --  105.68  77.00 120.00   81
 59  \w     96.00 169.00   1.00   12.00    --  105.68 125.00  30.00   73
;
_diffrn_measurement_device 'four-circle diffractometer'
_diffrn_measurement_device_type 'SuperNova, Dual, Cu at home/near, Atlas'
_diffrn_measurement_method '\w scans'
_diffrn_orient_matrix_type 'CrysAlisPro convention (1999,Acta A55,543-557)'
_diffrn_orient_matrix_UB_11 -0.1717748000
_diffrn_orient_matrix_UB_12 0.0528174000
_diffrn_orient_matrix_UB_13 -0.0835243000
_diffrn_orient_matrix_UB_21 -0.0288198000
_diffrn_orient_matrix_UB_22 0.1176462000
_diffrn_orient_matrix_UB_23 0.1151965000
_diffrn_orient_matrix_UB_31 0.1109094000
_diffrn_orient_matrix_UB_32 0.1124866000
_diffrn_orient_matrix_UB_33 -0.0812412000
_diffrn_radiation_monochromator mirror
_diffrn_radiation_probe x-ray
_diffrn_radiation_type CuK\a
_diffrn_radiation_wavelength 1.54184
_diffrn_reflns_av_R_equivalents 0.0452
_diffrn_reflns_av_unetI/netI 0.0329
_diffrn_reflns_Laue_measured_fraction_full 1.000
_diffrn_reflns_Laue_measured_fraction_max 0.987
_diffrn_reflns_limit_h_max 9
_diffrn_reflns_limit_h_min -9
_diffrn_reflns_limit_k_max 11
_diffrn_reflns_limit_k_min -11
_diffrn_reflns_limit_l_max 11
_diffrn_reflns_limit_l_min -11
_diffrn_reflns_number 9756
_diffrn_reflns_point_group_measured_fraction_full 0.996
_diffrn_reflns_point_group_measured_fraction_max 0.971
_diffrn_reflns_theta_full 67.684
_diffrn_reflns_theta_max 73.716
_diffrn_reflns_theta_min 4.702
_diffrn_source 'micro-focus sealed X-ray tube'
_diffrn_source_type 'SuperNova (Cu) X-ray Source'
_exptl_absorpt_coefficient_mu 0.732
_exptl_absorpt_correction_T_max 1.000
_exptl_absorpt_correction_T_min 0.587
_exptl_absorpt_correction_type gaussian
_exptl_absorpt_process_details
;
CrysAlisPro 1.171.40.20a (Rigaku Oxford Diffraction, 2018).
 Numerical absorption correction based on Gaussian integration over
 a multifaceted crystal model.
 Empirical absorption correction using spherical harmonics
 as implemented in SCALE3 ABSPACK scaling algorithm
;
_exptl_crystal_colour 'clear colourless'
_exptl_crystal_density_diffrn 1.356
_exptl_crystal_description prism
_exptl_crystal_F_000 276
_exptl_crystal_size_max 0.314
_exptl_crystal_size_mid 0.098
_exptl_crystal_size_min 0.083
_refine_diff_density_max 0.195
_refine_diff_density_min -0.174
_refine_diff_density_rms 0.040
_refine_ls_abs_structure_details
;
 Flack x determined using 1002 quotients [(I+)-(I-)]/[(I+)+(I-)]
 (Parsons, Flack and Wagner, Acta Cryst. B69 (2013) 249-259).
;
_refine_ls_abs_structure_Flack 0.04(15)
_refine_ls_extinction_method none
_refine_ls_goodness_of_fit_ref 1.051
_refine_ls_hydrogen_treatment mixed
_refine_ls_matrix_type full
_refine_ls_number_parameters 182
_refine_ls_number_reflns 2487
_refine_ls_number_restraints 1
_refine_ls_restrained_S_all 1.051
_refine_ls_R_factor_all 0.0357
_refine_ls_R_factor_gt 0.0323
_refine_ls_shift/su_max 0.000
_refine_ls_shift/su_mean 0.000
_refine_ls_structure_factor_coef Fsqd
_refine_ls_weighting_details 'w=1/[\s^2^(Fo^2^)+(0.0423P)^2^+0.0897P] where P=(Fo^2^+2Fc^2^)/3'
_refine_ls_weighting_scheme calc
_refine_ls_wR_factor_gt 0.0803
_refine_ls_wR_factor_ref 0.0828
_reflns_Friedel_coverage 0.845
_reflns_Friedel_fraction_full 0.992
_reflns_Friedel_fraction_max 0.954
_reflns_number_gt 2326
_reflns_number_total 2487
_reflns_threshold_expression 'I > 2\s(I)'
_cod_data_source_file ja0c05804_si_015.cif
_cod_data_source_block ra-2rat117
_cod_depositor_comments
;
The following automatic conversions were performed:

data item '_exptl_absorpt_correction_type' value 'Gaussian' was
changed to 'gaussian' in accordance with the
/home/data/users/saulius/crontab/automatic-downloads/rss-feeds/ACS/lib/dictionaries/cif_core.dic
dictionary named 'cif_core.dic' version 2.4.2 last updated on
2011-04-26.

Automatic conversion script
Id: cif_fix_values 7556 2019-12-06 15:28:31Z antanas 
;
_cod_database_code 4135139
_shelx_shelxl_version_number 2018/3
_audit_contact_author 'Farzaneh Fadaei Tirani'
_chemical_oxdiff_formula 'C15 H16 N2 O1'
_shelx_space_group_comment
;
The symmetry employed for this shelxl refinement is uniquely defined
by the following loop, which should always be used as a source of
symmetry information in preference to the above space-group names.
They are only intended as comments.
;
_reflns_odcompleteness_completeness 100.00
_reflns_odcompleteness_iscentric 1
_reflns_odcompleteness_theta 66.97
_olex2_refinement_description
;
1. Fixed Uiso
 At 1.2 times of:
  All C(H) groups, All C(H,H) groups
 At 1.5 times of:
  All C(H,H,H) groups
2.a Ternary CH refined with riding coordinates:
 C1(H1A), C10(H10)
2.b Secondary CH2 refined with riding coordinates:
 C12(H12A,H12B), C13(H13A,H13B)
2.c Aromatic/amide H refined with riding coordinates:
 C4(H4), C5(H5), C6(H6), C7(H7)
2.d Idealised Me refined as rotating group:
 C14(H14A,H14B,H14C), C15(H15A,H15B,H15C)
;
_olex2_submission_special_instructions 'No special instructions were received'
_oxdiff_exptl_absorpt_empirical_details
;
Empirical correction (ABSPACK) includes:
- Absorption correction using spherical harmonics
- Frame scaling
- Detector area scaling
- B-factor correction
;
_oxdiff_exptl_absorpt_empirical_full_max 2.457
_oxdiff_exptl_absorpt_empirical_full_min 0.557

loop_
_space_group_symop_operation_xyz
'x, y, z'
'-x, y+1/2, -z'

loop_
_atom_site_label
_atom_site_type_symbol
_atom_site_fract_x
_atom_site_fract_y
_atom_site_fract_z
_atom_site_U_iso_or_equiv
_atom_site_adp_type
_atom_site_occupancy
_atom_site_site_symmetry_order
_atom_site_calc_flag
_atom_site_refinement_flags_posn
_atom_site_refinement_flags_adp
_atom_site_refinement_flags_occupancy
_atom_site_disorder_assembly
_atom_site_disorder_group
O1 O 0.1538(2) 0.36561(18) 0.56116(17) 0.0239(4) Uani 1 1 d . . . . .
O2 O 0.0557(2) 0.1709(2) 0.67958(19) 0.0300(4) Uani 1 1 d . . . . .
N1 N 0.6076(3) 0.5011(3) 0.4954(2) 0.0268(5) Uani 1 1 d . . . . .
H1 H 0.684(4) 0.487(4) 0.424(3) 0.035(8) Uiso 1 1 d . . . . .
N2 N 0.2359(3) 0.6206(2) 0.5609(2) 0.0229(4) Uani 1 1 d . . . . .
H2 H 0.161(4) 0.639(3) 0.487(3) 0.020(7) Uiso 1 1 d . . . . .
C1 C 0.4370(3) 0.4253(3) 0.4628(2) 0.0247(5) Uani 1 1 d . . . . .
H1A H 0.456979 0.318047 0.472457 0.030 Uiso 1 1 calc R . . . .
C2 C 0.3065(3) 0.4732(3) 0.5733(2) 0.0215(5) Uani 1 1 d . . . . .
C3 C 0.1926(3) 0.6677(3) 0.6967(2) 0.0224(5) Uani 1 1 d . . . . .
C4 C 0.1031(3) 0.7969(3) 0.7315(3) 0.0266(5) Uani 1 1 d . . . . .
H4 H 0.056108 0.860815 0.661202 0.032 Uiso 1 1 calc R . . . .
C5 C 0.0860(3) 0.8275(3) 0.8751(3) 0.0298(5) Uani 1 1 d . . . . .
H5 H 0.027059 0.913519 0.900778 0.036 Uiso 1 1 calc R . . . .
C6 C 0.1550(3) 0.7325(3) 0.9805(3) 0.0301(6) Uani 1 1 d . . . . .
H6 H 0.139250 0.753677 1.075515 0.036 Uiso 1 1 calc R . . . .
C7 C 0.2482(3) 0.6050(3) 0.9440(2) 0.0260(5) Uani 1 1 d . . . . .
H7 H 0.297991 0.542433 1.014322 0.031 Uiso 1 1 calc R . . . .
C8 C 0.2657(3) 0.5728(3) 0.8015(2) 0.0229(5) Uani 1 1 d . . . . .
C9 C 0.3782(3) 0.4576(3) 0.7304(2) 0.0214(5) Uani 1 1 d . . . . .
C10 C 0.3369(3) 0.2929(2) 0.7603(2) 0.0228(5) Uani 1 1 d . . . . .
H10 H 0.432024 0.233768 0.720652 0.027 Uiso 1 1 calc R . . . .
C11 C 0.1683(3) 0.2665(3) 0.6676(2) 0.0237(5) Uani 1 1 d . . . . .
C12 C 0.5770(3) 0.5023(3) 0.7506(2) 0.0250(5) Uani 1 1 d . . . . .
H12A H 0.584699 0.609664 0.757248 0.030 Uiso 1 1 calc R . . . .
H12B H 0.626243 0.461489 0.839902 0.030 Uiso 1 1 calc R . . . .
C13 C 0.6908(3) 0.4502(3) 0.6320(3) 0.0286(5) Uani 1 1 d . . . . .
H13A H 0.810919 0.490443 0.645763 0.034 Uiso 1 1 calc R . . . .
H13B H 0.698933 0.342627 0.632678 0.034 Uiso 1 1 calc R . . . .
C14 C 0.3671(3) 0.4569(3) 0.3112(2) 0.0287(5) Uani 1 1 d . . . . .
H14A H 0.335388 0.560014 0.302226 0.043 Uiso 1 1 calc GR . . . .
H14B H 0.263199 0.396803 0.288359 0.043 Uiso 1 1 calc GR . . . .
H14C H 0.458316 0.433977 0.247149 0.043 Uiso 1 1 calc GR . . . .
C15 C 0.3227(4) 0.2431(3) 0.9133(3) 0.0304(6) Uani 1 1 d . . . . .
H15A H 0.225066 0.294008 0.953696 0.046 Uiso 1 1 calc GR . . . .
H15B H 0.432354 0.265770 0.967193 0.046 Uiso 1 1 calc GR . . . .
H15C H 0.301769 0.137868 0.915539 0.046 Uiso 1 1 calc GR . . . .

loop_
_atom_site_aniso_label
_atom_site_aniso_U_11
_atom_site_aniso_U_22
_atom_site_aniso_U_33
_atom_site_aniso_U_23
_atom_site_aniso_U_13
_atom_site_aniso_U_12
O1 0.0253(8) 0.0257(8) 0.0204(8) 0.0013(6) -0.0018(6) -0.0032(6)
O2 0.0334(9) 0.0264(9) 0.0298(9) 0.0028(7) -0.0004(7) -0.0057(8)
N1 0.0246(9) 0.0321(12) 0.0243(10) 0.0000(9) 0.0060(8) 0.0000(8)
N2 0.0263(10) 0.0229(10) 0.0190(9) 0.0021(8) -0.0021(8) 0.0030(8)
C1 0.0293(11) 0.0221(11) 0.0228(11) 0.0001(9) 0.0024(9) 0.0002(9)
C2 0.0233(10) 0.0219(11) 0.0190(10) 0.0006(9) -0.0005(8) -0.0015(9)
C3 0.0227(10) 0.0235(11) 0.0210(10) -0.0007(9) 0.0018(8) -0.0022(9)
C4 0.0251(11) 0.0236(12) 0.0311(12) 0.0023(10) 0.0021(10) 0.0028(9)
C5 0.0274(12) 0.0263(12) 0.0362(13) -0.0049(11) 0.0048(10) 0.0019(10)
C6 0.0288(12) 0.0360(14) 0.0255(12) -0.0092(10) 0.0018(10) -0.0004(10)
C7 0.0272(11) 0.0291(12) 0.0216(11) 0.0007(10) -0.0002(9) -0.0004(10)
C8 0.0223(10) 0.0228(11) 0.0235(11) -0.0006(9) -0.0004(9) -0.0018(9)
C9 0.0236(10) 0.0221(11) 0.0184(10) 0.0019(9) -0.0011(8) 0.0008(9)
C10 0.0246(11) 0.0202(12) 0.0232(11) 0.0011(9) -0.0011(9) 0.0015(9)
C11 0.0268(11) 0.0218(11) 0.0226(11) -0.0014(9) 0.0024(9) 0.0013(9)
C12 0.0262(11) 0.0242(12) 0.0240(11) -0.0011(9) -0.0042(9) 0.0005(9)
C13 0.0249(11) 0.0303(13) 0.0306(13) 0.0001(10) 0.0002(10) 0.0031(10)
C14 0.0327(12) 0.0333(13) 0.0203(10) -0.0003(10) 0.0035(9) -0.0034(11)
C15 0.0348(13) 0.0296(14) 0.0261(12) 0.0082(10) -0.0034(10) -0.0002(11)

loop_
_atom_type_symbol
_atom_type_description
_atom_type_scat_dispersion_real
_atom_type_scat_dispersion_imag
_atom_type_scat_source
C C 0.0181 0.0091 'International Tables Vol C Tables 4.2.6.8 and 6.1.1.4'
H H 0.0000 0.0000 'International Tables Vol C Tables 4.2.6.8 and 6.1.1.4'
N N 0.0311 0.0180 'International Tables Vol C Tables 4.2.6.8 and 6.1.1.4'
O O 0.0492 0.0322 'International Tables Vol C Tables 4.2.6.8 and 6.1.1.4'

loop_
_exptl_crystal_face_index_h
_exptl_crystal_face_index_k
_exptl_crystal_face_index_l
_exptl_crystal_face_perp_dist
1 0 1 0.0462
1 2 -2 0.1074
0 -1 0 0.1742
2 -1 -5 0.0315
-1 0 2 0.0441
-1 0 -1 0.0378
-1 1 -1 0.0648
-4 1 3 0.0423
0 2 1 0.1087
0 0 1 0.0433
5 -1 -2 0.0410
1 -1 1 0.1018

loop_
_geom_angle_atom_site_label_1
_geom_angle_atom_site_label_2
_geom_angle_atom_site_label_3
_geom_angle
_geom_angle_site_symmetry_1
_geom_angle_site_symmetry_3
_geom_angle_publ_flag
C11 O1 C2 110.26(17) . . ?
C1 N1 H1 111(2) . . ?
C1 N1 C13 110.89(19) . . ?
C13 N1 H1 110(2) . . ?
C2 N2 H2 116.7(19) . . ?
C3 N2 H2 119.8(18) . . ?
C3 N2 C2 108.04(18) . . ?
N1 C1 H1A 108.3 . . ?
N1 C1 C2 108.00(18) . . ?
N1 C1 C14 110.9(2) . . ?
C2 C1 H1A 108.3 . . ?
C14 C1 H1A 108.3 . . ?
C14 C1 C2 112.9(2) . . ?
O1 C2 C1 106.28(17) . . ?
O1 C2 C9 103.46(17) . . ?
N2 C2 O1 108.55(17) . . ?
N2 C2 C1 116.92(19) . . ?
N2 C2 C9 105.50(18) . . ?
C1 C2 C9 115.18(19) . . ?
C4 C3 N2 127.4(2) . . ?
C4 C3 C8 121.3(2) . . ?
C8 C3 N2 111.1(2) . . ?
C3 C4 H4 121.1 . . ?
C3 C4 C5 117.9(2) . . ?
C5 C4 H4 121.1 . . ?
C4 C5 H5 119.3 . . ?
C6 C5 C4 121.4(2) . . ?
C6 C5 H5 119.3 . . ?
C5 C6 H6 120.0 . . ?
C5 C6 C7 120.0(2) . . ?
C7 C6 H6 120.0 . . ?
C6 C7 H7 120.4 . . ?
C8 C7 C6 119.2(2) . . ?
C8 C7 H7 120.4 . . ?
C3 C8 C9 108.1(2) . . ?
C7 C8 C3 120.2(2) . . ?
C7 C8 C9 131.1(2) . . ?
C8 C9 C2 101.00(18) . . ?
C8 C9 C10 116.97(19) . . ?
C8 C9 C12 108.84(19) . . ?
C10 C9 C2 101.54(18) . . ?
C12 C9 C2 111.74(18) . . ?
C12 C9 C10 115.51(19) . . ?
C9 C10 H10 107.1 . . ?
C11 C10 C9 102.42(18) . . ?
C11 C10 H10 107.1 . . ?
C11 C10 C15 113.5(2) . . ?
C15 C10 C9 118.9(2) . . ?
C15 C10 H10 107.1 . . ?
O1 C11 C10 110.8(2) . . ?
O2 C11 O1 121.0(2) . . ?
O2 C11 C10 128.1(2) . . ?
C9 C12 H12A 108.8 . . ?
C9 C12 H12B 108.8 . . ?
H12A C12 H12B 107.6 . . ?
C13 C12 C9 114.00(19) . . ?
C13 C12 H12A 108.8 . . ?
C13 C12 H12B 108.8 . . ?
N1 C13 C12 108.81(19) . . ?
N1 C13 H13A 109.9 . . ?
N1 C13 H13B 109.9 . . ?
C12 C13 H13A 109.9 . . ?
C12 C13 H13B 109.9 . . ?
H13A C13 H13B 108.3 . . ?
C1 C14 H14A 109.5 . . ?
C1 C14 H14B 109.5 . . ?
C1 C14 H14C 109.5 . . ?
H14A C14 H14B 109.5 . . ?
H14A C14 H14C 109.5 . . ?
H14B C14 H14C 109.5 . . ?
C10 C15 H15A 109.5 . . ?
C10 C15 H15B 109.5 . . ?
C10 C15 H15C 109.5 . . ?
H15A C15 H15B 109.5 . . ?
H15A C15 H15C 109.5 . . ?
H15B C15 H15C 109.5 . . ?

loop_
_geom_bond_atom_site_label_1
_geom_bond_atom_site_label_2
_geom_bond_distance
_geom_bond_site_symmetry_2
_geom_bond_publ_flag
O1 C2 1.496(3) . ?
O1 C11 1.341(3) . ?
O2 C11 1.214(3) . ?
N1 H1 0.92(3) . ?
N1 C1 1.462(3) . ?
N1 C13 1.468(3) . ?
N2 H2 0.88(3) . ?
N2 C2 1.430(3) . ?
N2 C3 1.404(3) . ?
C1 H1A 0.9800 . ?
C1 C2 1.531(3) . ?
C1 C14 1.518(3) . ?
C2 C9 1.550(3) . ?
C3 C4 1.390(4) . ?
C3 C8 1.393(3) . ?
C4 H4 0.9300 . ?
C4 C5 1.394(3) . ?
C5 H5 0.9300 . ?
C5 C6 1.386(4) . ?
C6 H6 0.9300 . ?
C6 C7 1.396(4) . ?
C7 H7 0.9300 . ?
C7 C8 1.387(3) . ?
C8 C9 1.517(3) . ?
C9 C10 1.543(3) . ?
C9 C12 1.540(3) . ?
C10 H10 0.9800 . ?
C10 C11 1.508(3) . ?
C10 C15 1.519(3) . ?
C12 H12A 0.9700 . ?
C12 H12B 0.9700 . ?
C12 C13 1.519(3) . ?
C13 H13A 0.9700 . ?
C13 H13B 0.9700 . ?
C14 H14A 0.9600 . ?
C14 H14B 0.9600 . ?
C14 H14C 0.9600 . ?
C15 H15A 0.9600 . ?
C15 H15B 0.9600 . ?
C15 H15C 0.9600 . ?

loop_
_geom_hbond_atom_site_label_D
_geom_hbond_atom_site_label_H
_geom_hbond_atom_site_label_A
_geom_hbond_distance_DH
_geom_hbond_distance_HA
_geom_hbond_distance_DA
_geom_hbond_angle_DHA
_geom_hbond_site_symmetry_A
_geom_hbond_publ_flag
N2 H2 O2 0.88(3) 2.21(3) 3.081(3) 172(2) 2_556 yes

loop_
_geom_torsion_atom_site_label_1
_geom_torsion_atom_site_label_2
_geom_torsion_atom_site_label_3
_geom_torsion_atom_site_label_4
_geom_torsion
_geom_torsion_site_symmetry_1
_geom_torsion_site_symmetry_2
_geom_torsion_site_symmetry_3
_geom_torsion_site_symmetry_4
_geom_torsion_publ_flag
O1 C2 C9 C8 -89.47(19) . . . . ?
O1 C2 C9 C10 31.3(2) . . . . ?
O1 C2 C9 C12 154.95(18) . . . . ?
N1 C1 C2 O1 -165.29(17) . . . . ?
N1 C1 C2 N2 73.4(2) . . . . ?
N1 C1 C2 C9 -51.4(3) . . . . ?
N2 C2 C9 C8 24.5(2) . . . . ?
N2 C2 C9 C10 145.22(18) . . . . ?
N2 C2 C9 C12 -91.1(2) . . . . ?
N2 C3 C4 C5 -175.2(2) . . . . ?
N2 C3 C8 C7 175.9(2) . . . . ?
N2 C3 C8 C9 4.0(3) . . . . ?
C1 N1 C13 C12 -67.7(3) . . . . ?
C1 C2 C9 C8 154.99(19) . . . . ?
C1 C2 C9 C10 -84.3(2) . . . . ?
C1 C2 C9 C12 39.4(3) . . . . ?
C2 O1 C11 O2 178.4(2) . . . . ?
C2 O1 C11 C10 -2.2(3) . . . . ?
C2 N2 C3 C4 -172.6(2) . . . . ?
C2 N2 C3 C8 12.7(3) . . . . ?
C2 C9 C10 C11 -32.1(2) . . . . ?
C2 C9 C10 C15 -158.1(2) . . . . ?
C2 C9 C12 C13 -40.2(3) . . . . ?
C3 N2 C2 O1 86.8(2) . . . . ?
C3 N2 C2 C1 -153.03(19) . . . . ?
C3 N2 C2 C9 -23.5(2) . . . . ?
C3 C4 C5 C6 -0.3(4) . . . . ?
C3 C8 C9 C2 -17.4(2) . . . . ?
C3 C8 C9 C10 -126.5(2) . . . . ?
C3 C8 C9 C12 100.4(2) . . . . ?
C4 C3 C8 C7 0.8(4) . . . . ?
C4 C3 C8 C9 -171.0(2) . . . . ?
C4 C5 C6 C7 1.8(4) . . . . ?
C5 C6 C7 C8 -2.0(4) . . . . ?
C6 C7 C8 C3 0.7(4) . . . . ?
C6 C7 C8 C9 170.4(2) . . . . ?
C7 C8 C9 C2 172.0(2) . . . . ?
C7 C8 C9 C10 62.9(3) . . . . ?
C7 C8 C9 C12 -70.3(3) . . . . ?
C8 C3 C4 C5 -1.0(3) . . . . ?
C8 C9 C10 C11 76.7(2) . . . . ?
C8 C9 C10 C15 -49.3(3) . . . . ?
C8 C9 C12 C13 -150.8(2) . . . . ?
C9 C10 C11 O1 22.5(2) . . . . ?
C9 C10 C11 O2 -158.1(2) . . . . ?
C9 C12 C13 N1 53.6(3) . . . . ?
C10 C9 C12 C13 75.2(3) . . . . ?
C11 O1 C2 N2 -130.76(19) . . . . ?
C11 O1 C2 C1 102.7(2) . . . . ?
C11 O1 C2 C9 -19.0(2) . . . . ?
C12 C9 C10 C11 -153.18(19) . . . . ?
C12 C9 C10 C15 80.8(3) . . . . ?
C13 N1 C1 C2 65.8(2) . . . . ?
C13 N1 C1 C14 -170.0(2) . . . . ?
C14 C1 C2 O1 71.7(2) . . . . ?
C14 C1 C2 N2 -49.6(3) . . . . ?
C14 C1 C2 C9 -174.4(2) . . . . ?
C15 C10 C11 O1 152.0(2) . . . . ?
C15 C10 C11 O2 -28.7(4) . . . . ?

loop_
_exptl_oxdiff_crystal_face_indexfrac_h
_exptl_oxdiff_crystal_face_indexfrac_k
_exptl_oxdiff_crystal_face_indexfrac_l
_exptl_oxdiff_crystal_face_x
_exptl_oxdiff_crystal_face_y
_exptl_oxdiff_crystal_face_z
1.0004 0.0004 0.9997 -0.2553 0.0864 0.0298
0.9993 1.9995 -2.0005 0.1011 -0.0240 0.4983
0.0003 -1.0001 0.0001 -0.0529 -0.1177 -0.1125
1.9999 -1.0020 -5.0004 0.0212 -0.7515 0.5153
-0.9999 0.0007 2.0003 0.0047 0.2593 -0.2733
-1.0004 -0.0004 -0.9997 0.2553 -0.0864 -0.0298
-1.0007 0.9998 -0.9999 0.3082 0.0313 0.0827
-4.0006 1.0013 3.0009 0.4894 0.5788 -0.5749
-0.0004 2.0006 0.9998 0.0222 0.3505 0.1438
0.0002 0.0004 1.0000 -0.0835 0.1152 -0.0812
5.0010 -1.0009 -2.0012 -0.7448 -0.4924 0.6046
1.0007 -0.9998 0.9999 -0.3082 -0.0313 -0.0827
